data_4321337
loop_
_publ_author_name
'Tobias Borrmann'
'Andrey V. Zibarev'
'Enno Lork'
'Gerd Knitter'
'Shan-Jia Chen'
'Paul G. Watson'
'Edgardo Cutin'
'Makhmut M. Shakirov'
'Wolf-Dieter Stohrer'
'R\"udiger Mews'

_publ_section_title
;
 TAS+(Z)-Me3CNSN- and TAS+(E)-Me3SiNSN-: Does the Anion-Cation Interaction
 Influence the Configuration?
;
_journal_name_full 'Inorganic Chemistry'
_journal_page_first 3999
_journal_page_last 4005
_journal_paper_doi 10.1021/ic0004030
_journal_volume 39
_journal_year 2000
_chemical_formula_sum 'C9 H27 N5 S2 Si'
_chemical_formula_weight 297.57
_chemical_name_systematic
; 
 ? 
;
_space_group_IT_number 62
_symmetry_cell_setting orthorhombic
_symmetry_space_group_name_Hall '-P 2ac 2n'
_symmetry_space_group_name_H-M 'P n m a'
_atom_sites_solution_hydrogens geom
_atom_sites_solution_primary direct
_atom_sites_solution_secondary difmap
_audit_creation_method SHELXL-97
_cell_angle_alpha 90.00
_cell_angle_beta 90.00
_cell_angle_gamma 90.00
_cell_formula_units_Z 4
_cell_length_a 21.216(2)
_cell_length_b 11.0890(10)
_cell_length_c 7.2870(10)
_cell_measurement_reflns_used 33
_cell_measurement_temperature 173(2)
_cell_measurement_theta_max 14.992
_cell_measurement_theta_min 8.656
_cell_volume 1714.4(3)
_computing_cell_refinement 'Siemens XSCANS'
_computing_data_collection 'Siemens XSCANS'
_computing_data_reduction 'Siemens XSCANS'
_computing_molecular_graphics 'Siemens SHELXTL'
_computing_publication_material SHELXL-97
_computing_structure_refinement 'SHELXL-97 (Sheldrick, 1997)'
_computing_structure_solution 'SHELXS-97 (Sheldrick, 1990)'
_diffrn_ambient_temperature 173(2)
_diffrn_measured_fraction_theta_full 0.999
_diffrn_measured_fraction_theta_max 0.999
_diffrn_measurement_device_type 'Siemens P4'
_diffrn_measurement_method '2\q/\w scans'
_diffrn_radiation_monochromator graphite
_diffrn_radiation_source 'normal-focus sealed tube'
_diffrn_radiation_type MoK\a
_diffrn_radiation_wavelength 0.71073
_diffrn_reflns_av_R_equivalents 0.0348
_diffrn_reflns_av_sigmaI/netI 0.0484
_diffrn_reflns_limit_h_max 27
_diffrn_reflns_limit_h_min -11
_diffrn_reflns_limit_k_max 1
_diffrn_reflns_limit_k_min -14
_diffrn_reflns_limit_l_max 9
_diffrn_reflns_limit_l_min -1
_diffrn_reflns_number 2803
_diffrn_reflns_theta_full 27.48
_diffrn_reflns_theta_max 27.48
_diffrn_reflns_theta_min 2.66
_diffrn_standards_decay_% 'random variation +/-2.0'
_diffrn_standards_interval_count 197
_diffrn_standards_number 3
_exptl_absorpt_coefficient_mu 0.372
_exptl_absorpt_correction_T_max 0.8360
_exptl_absorpt_correction_T_min 0.7810
_exptl_absorpt_correction_type none
_exptl_crystal_colour orange
_exptl_crystal_density_diffrn 1.153
_exptl_crystal_density_method 'not measured'
_exptl_crystal_description blocks
_exptl_crystal_F_000 648
_exptl_crystal_size_max 0.70
_exptl_crystal_size_mid 0.60
_exptl_crystal_size_min 0.50
_refine_diff_density_max 0.211
_refine_diff_density_min -0.351
_refine_diff_density_rms 0.050
_refine_ls_extinction_coef 0.0084(13)
_refine_ls_extinction_expression Fc^*^=kFc[1+0.001xFc^2^\l^3^/sin(2\q)]^-1/4^
_refine_ls_extinction_method SHELXL
_refine_ls_goodness_of_fit_ref 0.978
_refine_ls_hydrogen_treatment refU
_refine_ls_matrix_type full
_refine_ls_number_parameters 101
_refine_ls_number_reflns 2069
_refine_ls_number_restraints 0
_refine_ls_restrained_S_all 0.978
_refine_ls_R_factor_all 0.0477
_refine_ls_R_factor_gt 0.0347
_refine_ls_shift/su_max 0.000
_refine_ls_shift/su_mean 0.000
_refine_ls_structure_factor_coef Fsqd
_refine_ls_weighting_details 'calc w=1/[\s^2^(Fo^2^)+(0.0526P)^2^+0.0000P] where P=(Fo^2^+2Fc^2^)/3'
_refine_ls_weighting_scheme calc
_refine_ls_wR_factor_gt 0.0920
_refine_ls_wR_factor_ref 0.0957
_reflns_number_gt 1551
_reflns_number_total 2069
_reflns_threshold_expression >2sigma(I)
_cod_data_source_file ic0004030.cif
_cod_data_source_block as4
_cod_database_code 4321337

loop_
_symmetry_equiv_pos_as_xyz
'x, y, z'
'-x+1/2, -y, z+1/2'
'-x, y+1/2, -z'
'x+1/2, -y+1/2, -z+1/2'
'-x, -y, -z'
'x-1/2, y, -z-1/2'
'x, -y-1/2, z'
'-x-1/2, y-1/2, z-1/2'

loop_
_atom_site_label
_atom_site_type_symbol
_atom_site_fract_x
_atom_site_fract_y
_atom_site_fract_z
_atom_site_U_iso_or_equiv
_atom_site_adp_type
_atom_site_occupancy
_atom_site_symmetry_multiplicity
_atom_site_calc_flag
_atom_site_refinement_flags
_atom_site_disorder_assembly
_atom_site_disorder_group
N1 N 0.25779(10) 0.2500 0.2324(3) 0.0403(5) Uani 1 2 d S . .
S1 S 0.32538(3) 0.2356(5) 0.19606(9) 0.0331(8) Uani 0.50 1 d P . .
N2 N 0.35442(11) 0.2699(7) 0.0059(3) 0.0337(18) Uani 0.50 1 d P . .
Si1 Si 0.43215(3) 0.2500 -0.05224(9) 0.03613(19) Uani 1 2 d S . .
C1 C 0.48523(14) 0.2500 0.1505(5) 0.0714(11) Uani 1 2 d S . .
H1A H 0.4850 0.1700 0.2075 0.0591(18) Uiso 0.50 1 calc PR . .
H1B H 0.4706 0.3101 0.2394 0.0591(18) Uiso 0.50 1 calc PR . .
H1C H 0.5282 0.2700 0.1115 0.0591(18) Uiso 0.50 1 calc PR . .
C2 C 0.45090(10) 0.1167(2) -0.1975(4) 0.0717(7) Uani 1 1 d . . .
H2A H 0.4446 0.0427 -0.1262 0.0591(18) Uiso 1 1 calc R . .
H2B H 0.4949 0.1212 -0.2380 0.0591(18) Uiso 1 1 calc R . .
H2C H 0.4231 0.1158 -0.3049 0.0591(18) Uiso 1 1 calc R . .
S2 S 0.20464(2) 0.2500 -0.19210(7) 0.02687(16) Uani 1 2 d S . .
N3 N 0.20300(6) 0.12590(13) -0.30971(17) 0.0312(3) Uani 1 1 d . . .
C3 C 0.15586(8) 0.10050(16) -0.4514(2) 0.0372(4) Uani 1 1 d . . .
H3A H 0.1704 0.1326 -0.5694 0.0591(18) Uiso 1 1 calc R . .
H3B H 0.1158 0.1388 -0.4181 0.0591(18) Uiso 1 1 calc R . .
H3C H 0.1498 0.0132 -0.4617 0.0591(18) Uiso 1 1 calc R . .
C4 C 0.26542(8) 0.07342(16) -0.3440(2) 0.0389(4) Uani 1 1 d . . .
H4A H 0.2623 -0.0148 -0.3426 0.0591(18) Uiso 1 1 calc R . .
H4B H 0.2948 0.0999 -0.2482 0.0591(18) Uiso 1 1 calc R . .
H4C H 0.2808 0.1001 -0.4641 0.0591(18) Uiso 1 1 calc R . .
N4 N 0.12900(8) 0.2500 -0.1181(2) 0.0288(4) Uani 1 2 d S . .
C5 C 0.11454(7) 0.14054(18) -0.0100(2) 0.0412(4) Uani 1 1 d . . .
H5A H 0.1408 0.1391 0.1006 0.0591(18) Uiso 1 1 calc R . .
H5B H 0.1233 0.0688 -0.0843 0.0591(18) Uiso 1 1 calc R . .
H5C H 0.0700 0.1412 0.0252 0.0591(18) Uiso 1 1 calc R . .

loop_
_atom_site_aniso_label
_atom_site_aniso_U_11
_atom_site_aniso_U_22
_atom_site_aniso_U_33
_atom_site_aniso_U_23
_atom_site_aniso_U_13
_atom_site_aniso_U_12
N1 0.0398(11) 0.0488(13) 0.0321(10) 0.000 0.0098(9) 0.000
S1 0.0366(3) 0.035(3) 0.0281(3) 0.0057(6) 0.0029(2) 0.0045(6)
N2 0.0250(10) 0.048(6) 0.0281(10) 0.0024(14) -0.0005(8) 0.0011(14)
Si1 0.0243(3) 0.0461(4) 0.0380(4) 0.000 0.0015(3) 0.000
C1 0.0362(14) 0.119(3) 0.0592(18) 0.000 -0.0105(14) 0.000
C2 0.0576(13) 0.0689(16) 0.0886(17) -0.0229(15) 0.0318(13) -0.0138(12)
S2 0.0233(3) 0.0388(3) 0.0186(2) 0.000 -0.0014(2) 0.000
N3 0.0285(6) 0.0370(7) 0.0281(6) -0.0008(6) -0.0012(5) 0.0051(6)
C3 0.0402(8) 0.0373(9) 0.0340(8) -0.0073(7) -0.0071(7) 0.0000(8)
C4 0.0358(9) 0.0414(9) 0.0394(9) 0.0048(8) 0.0069(7) 0.0108(8)
N4 0.0232(8) 0.0415(11) 0.0216(8) 0.000 0.0025(7) 0.000
C5 0.0335(8) 0.0573(12) 0.0329(8) 0.0113(8) 0.0058(7) -0.0035(8)

loop_
_atom_type_symbol
_atom_type_description
_atom_type_scat_dispersion_real
_atom_type_scat_dispersion_imag
_atom_type_scat_source
C C 0.0033 0.0016 'International Tables Vol C Tables 4.2.6.8 and 6.1.1.4'
H H 0.0000 0.0000 'International Tables Vol C Tables 4.2.6.8 and 6.1.1.4'
N N 0.0061 0.0033 'International Tables Vol C Tables 4.2.6.8 and 6.1.1.4'
Si Si 0.0817 0.0704 'International Tables Vol C Tables 4.2.6.8 and 6.1.1.4'
S S 0.1246 0.1234 'International Tables Vol C Tables 4.2.6.8 and 6.1.1.4'

loop_
_geom_angle_atom_site_label_1
_geom_angle_atom_site_label_2
_geom_angle_atom_site_label_3
_geom_angle
_geom_angle_site_symmetry_1
_geom_angle_site_symmetry_3
_geom_angle_publ_flag
S1 N1 S1 12.5(4) . 7_565 ?
S1 S1 N1 83.7(2) 7_565 . ?
S1 S1 N2 92.3(4) 7_565 7_565 ?
N1 S1 N2 124.48(13) . 7_565 ?
S1 S1 N2 75.9(3) 7_565 . ?
N1 S1 N2 121.3(2) . . ?
N2 S1 N2 16.3(6) 7_565 . ?
N2 N2 S1 87.7(4) 7_565 7_565 ?
N2 N2 S1 75.9(3) 7_565 . ?
S1 N2 S1 11.8(4) 7_565 . ?
N2 N2 Si1 82.6(3) 7_565 . ?
S1 N2 Si1 127.60(18) 7_565 . ?
S1 N2 Si1 124.5(2) . . ?
N2 Si1 N2 14.7(5) . 7_565 ?
N2 Si1 C1 112.72(13) . . ?
N2 Si1 C1 112.72(13) 7_565 . ?
N2 Si1 C2 104.1(2) . 7_565 ?
N2 Si1 C2 116.6(2) 7_565 7_565 ?
C1 Si1 C2 108.83(10) . 7_565 ?
N2 Si1 C2 116.6(2) . . ?
N2 Si1 C2 104.1(2) 7_565 . ?
C1 Si1 C2 108.83(10) . . ?
C2 Si1 C2 105.18(17) 7_565 . ?
N3 S2 N3 116.13(10) 7_565 . ?
N3 S2 N4 98.51(6) 7_565 . ?
N3 S2 N4 98.51(6) . . ?
C3 N3 C4 114.81(13) . . ?
C3 N3 S2 123.39(11) . . ?
C4 N3 S2 114.03(11) . . ?
C5 N4 C5 110.29(18) 7_565 . ?
C5 N4 S2 111.47(10) 7_565 . ?
C5 N4 S2 111.47(10) . . ?

loop_
_geom_bond_atom_site_label_1
_geom_bond_atom_site_label_2
_geom_bond_distance
_geom_bond_site_symmetry_2
_geom_bond_publ_flag
N1 S1 1.467(2) . ?
N1 S1 1.467(2) 7_565 ?
S1 S1 0.320(11) 7_565 ?
S1 N2 1.518(2) 7_565 ?
S1 N2 1.564(3) . ?
N2 N2 0.440(16) 7_565 ?
N2 S1 1.518(2) 7_565 ?
N2 Si1 1.717(3) . ?
Si1 N2 1.717(3) 7_565 ?
Si1 C1 1.857(3) . ?
Si1 C2 1.862(2) 7_565 ?
Si1 C2 1.862(2) . ?
S2 N3 1.6215(14) 7_565 ?
S2 N3 1.6215(14) . ?
S2 N4 1.6929(17) . ?
N3 C3 1.4650(19) . ?
N3 C4 1.4679(19) . ?
N4 C5 1.479(2) 7_565 ?
N4 C5 1.479(2) . ?

loop_
_geom_torsion_atom_site_label_1
_geom_torsion_atom_site_label_2
_geom_torsion_atom_site_label_3
_geom_torsion_atom_site_label_4
_geom_torsion
_geom_torsion_site_symmetry_1
_geom_torsion_site_symmetry_2
_geom_torsion_site_symmetry_3
_geom_torsion_site_symmetry_4
_geom_torsion_publ_flag
S1 N1 S1 N2 -88.5(6) 7_565 . . 7_565 ?
S1 N1 S1 N2 -69.3(5) 7_565 . . . ?
S1 S1 N2 N2 180.000(2) 7_565 . . 7_565 ?
N1 S1 N2 N2 -106.5(4) . . . 7_565 ?
N1 S1 N2 S1 73.5(4) . . . 7_565 ?
N2 S1 N2 S1 180.000(1) 7_565 . . 7_565 ?
S1 S1 N2 Si1 109.4(5) 7_565 . . . ?
N1 S1 N2 Si1 -177.1(4) . . . . ?
N2 S1 N2 Si1 -70.6(5) 7_565 . . . ?
S1 N2 Si1 N2 81.4(7) 7_565 . . 7_565 ?
S1 N2 Si1 N2 67.3(6) . . . 7_565 ?
N2 N2 Si1 C1 -93.10(12) 7_565 . . . ?
S1 N2 Si1 C1 -11.7(8) 7_565 . . . ?
S1 N2 Si1 C1 -25.8(7) . . . . ?
N2 N2 Si1 C2 149.13(11) 7_565 . . 7_565 ?
S1 N2 Si1 C2 -129.5(6) 7_565 . . 7_565 ?
S1 N2 Si1 C2 -143.6(5) . . . 7_565 ?
N2 N2 Si1 C2 33.81(13) 7_565 . . . ?
S1 N2 Si1 C2 115.2(6) 7_565 . . . ?
S1 N2 Si1 C2 101.1(5) . . . . ?
N3 S2 N3 C3 -51.52(17) 7_565 . . . ?
N4 S2 N3 C3 52.37(14) . . . . ?
N3 S2 N3 C4 96.05(13) 7_565 . . . ?
N4 S2 N3 C4 -160.05(11) . . . . ?
N3 S2 N4 C5 -59.03(13) 7_565 . . 7_565 ?
N3 S2 N4 C5 -177.24(12) . . . 7_565 ?
N3 S2 N4 C5 177.24(12) 7_565 . . . ?
N3 S2 N4 C5 59.03(13) . . . . ?
